data_9009772
loop_
_publ_author_name
'Coelho, A. A.'
'Cheary, R. W.'
'Smith, K. L.'

_publ_section_title
;
 Analysis and structural determination of Nd-substituted zirconolite-4M
;
_journal_name_full 'Journal of Solid State Chemistry'
_journal_page_first 346
_journal_page_last 359
_journal_paper_doi 10.1006/jssc.1996.7263
_journal_volume 129
_journal_year 1997
_chemical_compound_source Synthetic
_chemical_formula_structural Ca.721Nd.494Zr.772Ti1.997O7
_chemical_formula_sum 'Ca2.55 Nd1.91 O28 Ti7.28 Zr3.22'
_space_group_IT_number 15
_symmetry_space_group_name_Hall '-C 2yc'
_symmetry_space_group_name_H-M 'C 1 2/c 1'
_cell_angle_alpha 90
_cell_angle_beta 84.791
_cell_angle_gamma 90
_cell_length_a 12.522
_cell_length_b 7.222
_cell_length_c 22.987
_cell_formula_units_Z 4
_cell_volume 2070.219
_database_code_amcsd 0013921
_exptl_crystal_density_diffrn 4.710
_cod_original_formula_sum 'Ca2.55 Nd1.91 Zr3.22 Ti7.28 O28'
_cod_database_code 9009772
_amcsd_formula_title Ca.721Nd.494Zr.772Ti1.997O7

loop_
_space_group_symop_operation_xyz
x,y,z
1/2+x,1/2+y,z
x,-y,1/2+z
1/2+x,1/2-y,1/2+z
-x,y,1/2-z
1/2-x,1/2+y,1/2-z
-x,-y,-z
1/2-x,1/2-y,-z

loop_
_atom_site_label
_atom_site_fract_x
_atom_site_fract_y
_atom_site_fract_z
_atom_site_occupancy
CaP1 0.00000 0.12460 0.25000 0.41000
NdP1 0.00000 0.12460 0.25000 0.09000
CaP2 0.75290 0.87340 0.25080 0.69000
NdP2 0.75290 0.87340 0.25080 0.30000
ZrP 0.00000 0.62870 0.25000 0.26000
TiP 0.00000 0.62870 0.25000 0.24000
NdZ 0.87510 0.37770 0.49310 0.61000
CaZ 0.87510 0.37770 0.49310 0.38000
Zr 0.87380 0.87650 0.49890 0.92000
Ti 0.87380 0.87650 0.49890 0.08000
Ti11 0.06400 0.88420 0.37860 0.82000
Zr11 0.06400 0.88420 0.37860 0.18000
Ti12 0.78380 0.13590 0.37970 0.40000
Zr12 0.78380 0.13590 0.37970 0.10000
Ti11a 0.43900 0.11580 0.62860 0.82000
Zr11a 0.43900 0.11580 0.62860 0.18000
Ti12a 0.15880 0.86410 0.62970 0.40000
Zr12a 0.15880 0.86410 0.62970 0.10000
Ti3 0.80320 0.62440 0.37640 1.00000
O11 0.00830 0.12100 0.36250 1.00000
O12 0.80400 0.11260 0.45390 1.00000
O13 0.06190 0.90670 0.45960 1.00000
O14 0.90590 0.42400 0.39340 1.00000
O15 0.06390 0.83500 0.29010 1.00000
O16 0.75920 0.61640 0.45870 1.00000
O17 0.90950 0.81800 0.38900 1.00000
O11a 0.38330 0.87900 0.61250 1.00000
O12a 0.17900 0.88740 0.70390 1.00000
O13a 0.43690 0.09330 0.70960 1.00000
O14a 0.28090 0.57600 0.64340 1.00000
O15a 0.43890 0.16500 0.54010 1.00000
O16a 0.13420 0.38360 0.70870 1.00000
O17a 0.28450 0.18200 0.63900 1.00000

loop_
_cod_related_entry_id
_cod_related_entry_database
_cod_related_entry_code
1 AMCSD 0013921
